data_4068745
loop_
_publ_author_name
'Zi, Guofu'
'Liu, Xue'
'Xiang, Li'
'Song, Haibin'

_publ_section_title
;
 Synthesis of Group 4 Metal Amides with New Chiral Biaryldiamine-Based
 Ligands and Their Use as Catalysts for Asymmetric
 Hydroamination/Cyclization
;
_journal_issue 4
_journal_name_full Organometallics
_journal_page_first 1127
_journal_paper_doi 10.1021/om801061v
_journal_volume 28
_journal_year 2009
_chemical_absolute_configuration rmad
_chemical_formula_moiety 'C60 H68 N6 O2 P2 Zr'
_chemical_formula_sum 'C60 H68 N6 O2 P2 Zr'
_chemical_formula_weight 1058.36
_chemical_name_systematic
; 
 ? 
;
_space_group_IT_number 18
_symmetry_cell_setting orthorhombic
_symmetry_space_group_name_Hall 'P 2 2ab'
_symmetry_space_group_name_H-M 'P 21 21 2'
_atom_sites_solution_hydrogens geom
_atom_sites_solution_primary direct
_atom_sites_solution_secondary difmap
_audit_creation_method SHELXL-97
_cell_angle_alpha 90.00
_cell_angle_beta 90.00
_cell_angle_gamma 90.00
_cell_formula_units_Z 6
_cell_length_a 14.5531(4)
_cell_length_b 46.4608(13)
_cell_length_c 12.5768(3)
_cell_measurement_reflns_used 14946
_cell_measurement_temperature 294(2)
_cell_measurement_theta_max 27.9
_cell_measurement_theta_min 1.8
_cell_volume 8503.8(4)
_computing_cell_refinement CrystalClear
_computing_data_collection 'CrystalClear (Rigaku/MSC Inc.,2005)'
_computing_data_reduction CrystalClear
_computing_publication_material 'CrystalStructure 3.7.0'
_computing_structure_refinement 'SHELXL-97 (Sheldrick, 1997)'
_computing_structure_solution 'SHELXS-97 (Sheldrick, 1990)'
_diffrn_ambient_temperature 294(2)
_diffrn_detector_area_resol_mean 7.31
_diffrn_measured_fraction_theta_full 0.989
_diffrn_measured_fraction_theta_max 0.989
_diffrn_measurement_device_type 'Rigaku Saturn'
_diffrn_measurement_method \w
_diffrn_radiation_monochromator confocal
_diffrn_radiation_source 'rotating anode'
_diffrn_radiation_type MoK\a
_diffrn_radiation_wavelength 0.71070
_diffrn_reflns_av_R_equivalents 0.0374
_diffrn_reflns_av_sigmaI/netI 0.0387
_diffrn_reflns_limit_h_max 18
_diffrn_reflns_limit_h_min -19
_diffrn_reflns_limit_k_max 61
_diffrn_reflns_limit_k_min -61
_diffrn_reflns_limit_l_max 16
_diffrn_reflns_limit_l_min -16
_diffrn_reflns_number 70287
_diffrn_reflns_theta_full 27.88
_diffrn_reflns_theta_max 27.88
_diffrn_reflns_theta_min 1.84
_diffrn_standards_decay_% 0
_diffrn_standards_interval_count 0
_diffrn_standards_interval_time 0
_diffrn_standards_number 0
_exptl_absorpt_coefficient_mu 0.297
_exptl_absorpt_correction_T_max 0.9430
_exptl_absorpt_correction_T_min 0.9110
_exptl_absorpt_correction_type numerical
_exptl_absorpt_process_details crystalclear
_exptl_crystal_colour colorless
_exptl_crystal_density_diffrn 1.240
_exptl_crystal_density_method 'not measured'
_exptl_crystal_description block
_exptl_crystal_F_000 3336
_exptl_crystal_size_max 0.32
_exptl_crystal_size_mid 0.22
_exptl_crystal_size_min 0.20
_refine_diff_density_max 0.304
_refine_diff_density_min -0.357
_refine_diff_density_rms 0.040
_refine_ls_abs_structure_details 'Flack H D (1983), Acta Cryst. A39, 876-881'
_refine_ls_abs_structure_Flack 0.01(2)
_refine_ls_extinction_coef 0.00359(17)
_refine_ls_extinction_expression Fc^*^=kFc[1+0.001xFc^2^\l^3^/sin(2\q)]^-1/4^
_refine_ls_extinction_method SHELXL
_refine_ls_goodness_of_fit_ref 1.107
_refine_ls_hydrogen_treatment constr
_refine_ls_matrix_type full
_refine_ls_number_parameters 978
_refine_ls_number_reflns 19998
_refine_ls_number_restraints 0
_refine_ls_restrained_S_all 1.107
_refine_ls_R_factor_all 0.0470
_refine_ls_R_factor_gt 0.0415
_refine_ls_shift/su_max 0.003
_refine_ls_shift/su_mean 0.000
_refine_ls_structure_factor_coef Fsqd
_refine_ls_weighting_details 'calc w=1/[\s^2^(Fo^2^)+(0.0405P)^2^+0.7846P] where P=(Fo^2^+2Fc^2^)/3'
_refine_ls_weighting_scheme calc
_refine_ls_wR_factor_gt 0.0909
_refine_ls_wR_factor_ref 0.0938
_reflns_number_gt 18319
_reflns_number_total 19998
_reflns_threshold_expression >2sigma(I)
_cod_data_source_file om801061v_si_001.cif
_cod_data_source_block compound16
_cod_database_code 4068745

loop_
_symmetry_equiv_pos_as_xyz
'x, y, z'
'x+1/2, -y+1/2, -z'
'-x+1/2, y+1/2, -z'
'-x, -y, z'

loop_
_atom_site_label
_atom_site_type_symbol
_atom_site_fract_x
_atom_site_fract_y
_atom_site_fract_z
_atom_site_U_iso_or_equiv
_atom_site_adp_type
_atom_site_occupancy
_atom_site_symmetry_multiplicity
_atom_site_calc_flag
_atom_site_refinement_flags
Zr1 Zr 0.010767(15) 0.834885(4) 0.730403(16) 0.03738(6) Uani 1 1 d .
Zr2 Zr 0.5000 1.0000 0.20802(2) 0.04480(8) Uani 1 2 d S
P1 P 0.04090(4) 0.881049(13) 0.58041(5) 0.04149(14) Uani 1 1 d .
P2 P -0.05266(4) 0.785640(13) 0.61069(5) 0.04111(14) Uani 1 1 d .
P3 P 0.54382(4) 0.950148(13) 0.33569(5) 0.04561(15) Uani 1 1 d .
N1 N 0.11391(12) 0.86726(4) 0.66102(15) 0.0390(4) Uani 1 1 d .
N2 N 0.24335(17) 0.94014(5) 0.6146(2) 0.0663(7) Uani 1 1 d .
N3 N -0.10622(12) 0.80257(4) 0.70328(15) 0.0384(4) Uani 1 1 d .
N4 N -0.26166(17) 0.73424(5) 0.7198(2) 0.0694(7) Uani 1 1 d .
N5 N 0.09840(15) 0.81169(5) 0.82626(18) 0.0539(5) Uani 1 1 d .
N6 N -0.05545(15) 0.86079(5) 0.83874(18) 0.0529(5) Uani 1 1 d .
N7 N 0.60812(14) 0.96538(4) 0.24830(16) 0.0464(5) Uani 1 1 d .
N8 N 0.73213(18) 0.89100(5) 0.2455(3) 0.0829(9) Uani 1 1 d .
N9 N 0.41662(17) 0.97651(5) 0.1084(2) 0.0626(6) Uani 1 1 d .
O1 O -0.04319(10) 0.86204(3) 0.59436(13) 0.0436(4) Uani 1 1 d .
O2 O 0.03533(10) 0.80275(3) 0.59750(13) 0.0436(4) Uani 1 1 d .
O3 O 0.46236(11) 0.97061(3) 0.34441(13) 0.0468(4) Uani 1 1 d .
C1 C 0.27585(16) 0.88187(5) 0.6957(2) 0.0467(6) Uani 1 1 d .
C2 C 0.21093(15) 0.86427(5) 0.64407(19) 0.0409(5) Uani 1 1 d .
C3 C 0.24115(17) 0.84192(6) 0.5791(2) 0.0502(6) Uani 1 1 d .
H3 H 0.1984 0.8307 0.5432 0.060 Uiso 1 1 calc R
C4 C 0.33362(18) 0.83625(7) 0.5671(3) 0.0636(8) Uani 1 1 d .
H4 H 0.3529 0.8213 0.5233 0.076 Uiso 1 1 calc R
C5 C 0.39707(19) 0.85278(7) 0.6202(3) 0.0658(8) Uani 1 1 d .
H5 H 0.4593 0.8488 0.6122 0.079 Uiso 1 1 calc R
C6 C 0.37009(17) 0.87519(6) 0.6852(3) 0.0599(7) Uani 1 1 d .
C7 C 0.44251(19) 0.89212(7) 0.7463(3) 0.0876(11) Uani 1 1 d .
H7A H 0.4468 0.8848 0.8176 0.131 Uiso 1 1 calc R
H7B H 0.4255 0.9121 0.7482 0.131 Uiso 1 1 calc R
H7C H 0.5009 0.8901 0.7116 0.131 Uiso 1 1 calc R
C8 C 0.24672(16) 0.90634(6) 0.7649(2) 0.0518(6) Uani 1 1 d .
C9 C 0.23425(18) 0.93424(6) 0.7262(3) 0.0577(7) Uani 1 1 d .
C10 C 0.2078(2) 0.95602(7) 0.7971(3) 0.0754(10) Uani 1 1 d .
H10 H 0.2018 0.9748 0.7727 0.090 Uiso 1 1 calc R
C11 C 0.1909(3) 0.94993(8) 0.9019(3) 0.0858(11) Uani 1 1 d .
H11 H 0.1708 0.9644 0.9473 0.103 Uiso 1 1 calc R
C12 C 0.2032(2) 0.92269(8) 0.9404(3) 0.0793(10) Uani 1 1 d .
H12 H 0.1917 0.9188 1.0117 0.095 Uiso 1 1 calc R
C13 C 0.2330(2) 0.90066(7) 0.8734(3) 0.0637(8) Uani 1 1 d .
C14 C 0.2489(2) 0.87097(7) 0.9173(3) 0.0786(9) Uani 1 1 d .
H14A H 0.2134 0.8573 0.8775 0.118 Uiso 1 1 calc R
H14B H 0.2306 0.8704 0.9905 0.118 Uiso 1 1 calc R
H14C H 0.3130 0.8662 0.9117 0.118 Uiso 1 1 calc R
C15 C 0.3376(3) 0.94016(9) 0.5750(4) 0.1078(15) Uani 1 1 d .
H15A H 0.3720 0.9550 0.6100 0.162 Uiso 1 1 calc R
H15B H 0.3374 0.9436 0.4997 0.162 Uiso 1 1 calc R
H15C H 0.3655 0.9218 0.5891 0.162 Uiso 1 1 calc R
C16 C 0.1956(2) 0.96554(7) 0.5764(3) 0.0878(11) Uani 1 1 d .
H16A H 0.1333 0.9653 0.6016 0.132 Uiso 1 1 calc R
H16B H 0.1958 0.9656 0.5001 0.132 Uiso 1 1 calc R
H16C H 0.2260 0.9825 0.6023 0.132 Uiso 1 1 calc R
C17 C 0.07894(19) 0.88197(6) 0.4448(2) 0.0550(7) Uani 1 1 d .
C18 C 0.0386(3) 0.86399(8) 0.3715(3) 0.0806(10) Uani 1 1 d .
H18 H -0.0098 0.8521 0.3920 0.097 Uiso 1 1 calc R
C19 C 0.0695(4) 0.86344(12) 0.2672(3) 0.1171(16) Uani 1 1 d .
H19 H 0.0429 0.8510 0.2181 0.141 Uiso 1 1 calc R
C20 C 0.1388(4) 0.88115(13) 0.2372(4) 0.129(2) Uani 1 1 d .
H20 H 0.1579 0.8813 0.1667 0.155 Uiso 1 1 calc R
C21 C 0.1813(4) 0.89895(12) 0.3092(4) 0.1234(18) Uani 1 1 d .
H21 H 0.2296 0.9107 0.2879 0.148 Uiso 1 1 calc R
C22 C 0.1515(3) 0.89930(9) 0.4138(3) 0.0912(12) Uani 1 1 d .
H22 H 0.1802 0.9112 0.4632 0.109 Uiso 1 1 calc R
C23 C 0.00621(17) 0.91714(5) 0.6153(2) 0.0487(6) Uani 1 1 d .
C24 C 0.01072(19) 0.92547(5) 0.7205(2) 0.0565(6) Uani 1 1 d .
H24 H 0.0397 0.9137 0.7700 0.068 Uiso 1 1 calc R
C25 C -0.0281(2) 0.95149(6) 0.7530(3) 0.0733(9) Uani 1 1 d .
H25 H -0.0251 0.9569 0.8241 0.088 Uiso 1 1 calc R
C26 C -0.0703(3) 0.96899(7) 0.6812(4) 0.0913(12) Uani 1 1 d .
H26 H -0.0966 0.9862 0.7033 0.110 Uiso 1 1 calc R
C27 C -0.0737(3) 0.96118(7) 0.5772(4) 0.0964(13) Uani 1 1 d .
H27 H -0.1012 0.9734 0.5282 0.116 Uiso 1 1 calc R
C28 C -0.0366(2) 0.93499(6) 0.5423(3) 0.0727(9) Uani 1 1 d .
H28 H -0.0406 0.9297 0.4711 0.087 Uiso 1 1 calc R
C29 C -0.25634(16) 0.79402(5) 0.7900(2) 0.0474(6) Uani 1 1 d .
C30 C -0.20337(14) 0.80734(5) 0.71131(19) 0.0403(5) Uani 1 1 d .
C31 C -0.24328(17) 0.82794(5) 0.6449(2) 0.0515(6) Uani 1 1 d .
H31 H -0.2089 0.8361 0.5905 0.062 Uiso 1 1 calc R
C32 C -0.33381(18) 0.83619(7) 0.6596(3) 0.0673(8) Uani 1 1 d .
H32 H -0.3608 0.8495 0.6140 0.081 Uiso 1 1 calc R
C33 C -0.38370(19) 0.82453(7) 0.7425(3) 0.0703(8) Uani 1 1 d .
H33 H -0.4435 0.8308 0.7545 0.084 Uiso 1 1 calc R
C34 C -0.34679(18) 0.80385(7) 0.8076(2) 0.0622(8) Uani 1 1 d .
C35 C -0.4054(2) 0.79185(9) 0.8976(3) 0.0958(12) Uani 1 1 d .
H35A H -0.4563 0.8045 0.9105 0.144 Uiso 1 1 calc R
H35B H -0.3688 0.7903 0.9609 0.144 Uiso 1 1 calc R
H35C H -0.4279 0.7732 0.8782 0.144 Uiso 1 1 calc R
C36 C -0.21985(17) 0.76994(6) 0.8566(2) 0.0507(6) Uani 1 1 d .
C37 C -0.22649(18) 0.74086(6) 0.8227(3) 0.0576(7) Uani 1 1 d .
C38 C -0.1938(2) 0.71932(7) 0.8897(3) 0.0769(10) Uani 1 1 d .
H38 H -0.1992 0.7002 0.8692 0.092 Uiso 1 1 calc R
C39 C -0.1536(2) 0.72593(9) 0.9858(3) 0.0841(11) Uani 1 1 d .
H39 H -0.1310 0.7113 1.0291 0.101 Uiso 1 1 calc R
C40 C -0.1470(2) 0.75428(9) 1.0178(3) 0.0783(10) Uani 1 1 d .
H40 H -0.1194 0.7586 1.0826 0.094 Uiso 1 1 calc R
C41 C -0.1806(2) 0.77627(7) 0.9552(2) 0.0604(7) Uani 1 1 d .
C42 C -0.1751(3) 0.80679(7) 0.9935(3) 0.0808(10) Uani 1 1 d .
H42A H -0.1382 0.8076 1.0567 0.121 Uiso 1 1 calc R
H42B H -0.2357 0.8137 1.0089 0.121 Uiso 1 1 calc R
H42C H -0.1477 0.8186 0.9394 0.121 Uiso 1 1 calc R
C43 C -0.2331(3) 0.70667(7) 0.6762(4) 0.0980(13) Uani 1 1 d .
H43A H -0.1678 0.7047 0.6832 0.147 Uiso 1 1 calc R
H43B H -0.2497 0.7057 0.6024 0.147 Uiso 1 1 calc R
H43C H -0.2631 0.6914 0.7142 0.147 Uiso 1 1 calc R
C44 C -0.3605(2) 0.73766(8) 0.7052(4) 0.0980(13) Uani 1 1 d .
H44A H -0.3924 0.7246 0.7513 0.147 Uiso 1 1 calc R
H44B H -0.3762 0.7336 0.6326 0.147 Uiso 1 1 calc R
H44C H -0.3778 0.7571 0.7221 0.147 Uiso 1 1 calc R
C45 C -0.11513(17) 0.78252(6) 0.4885(2) 0.0502(6) Uani 1 1 d .
C46 C -0.1986(2) 0.76823(8) 0.4840(3) 0.0704(9) Uani 1 1 d .
H46 H -0.2234 0.7600 0.5451 0.084 Uiso 1 1 calc R
C47 C -0.2450(2) 0.76624(9) 0.3877(3) 0.0859(11) Uani 1 1 d .
H47 H -0.3014 0.7569 0.3848 0.103 Uiso 1 1 calc R
C48 C -0.2090(3) 0.77771(10) 0.2983(3) 0.0930(12) Uani 1 1 d .
H48 H -0.2401 0.7758 0.2341 0.112 Uiso 1 1 calc R
C49 C -0.1266(3) 0.79214(10) 0.3021(3) 0.0979(13) Uani 1 1 d .
H49 H -0.1027 0.8004 0.2407 0.117 Uiso 1 1 calc R
C50 C -0.0792(2) 0.79436(7) 0.3971(2) 0.0676(8) Uani 1 1 d .
H50 H -0.0229 0.8038 0.3993 0.081 Uiso 1 1 calc R
C51 C -0.02102(17) 0.74947(5) 0.6469(2) 0.0538(7) Uani 1 1 d .
C52 C -0.0060(2) 0.74321(6) 0.7536(3) 0.0664(8) Uani 1 1 d .
H52 H -0.0182 0.7570 0.8053 0.080 Uiso 1 1 calc R
C53 C 0.0273(2) 0.71628(8) 0.7829(4) 0.1034(15) Uani 1 1 d .
H53 H 0.0382 0.7122 0.8542 0.124 Uiso 1 1 calc R
C54 C 0.0441(3) 0.69597(9) 0.7074(6) 0.132(2) Uani 1 1 d .
H54 H 0.0668 0.6781 0.7275 0.159 Uiso 1 1 calc R
C55 C 0.0277(3) 0.70167(8) 0.6018(5) 0.1189(19) Uani 1 1 d .
H55 H 0.0379 0.6874 0.5511 0.143 Uiso 1 1 calc R
C56 C -0.0040(2) 0.72860(6) 0.5703(3) 0.0796(10) Uani 1 1 d .
H56 H -0.0137 0.7326 0.4987 0.096 Uiso 1 1 calc R
C57 C 0.0827(3) 0.80473(8) 0.9369(3) 0.0816(10) Uani 1 1 d .
H57A H 0.0800 0.7842 0.9452 0.122 Uiso 1 1 calc R
H57B H 0.0256 0.8131 0.9596 0.122 Uiso 1 1 calc R
H57C H 0.1320 0.8123 0.9792 0.122 Uiso 1 1 calc R
C58 C 0.1817(2) 0.79727(7) 0.7888(3) 0.0719(9) Uani 1 1 d .
H58A H 0.2345 0.8059 0.8215 0.108 Uiso 1 1 calc R
H58B H 0.1861 0.7992 0.7130 0.108 Uiso 1 1 calc R
H58C H 0.1791 0.7772 0.8074 0.108 Uiso 1 1 calc R
C59 C -0.0145(3) 0.87037(7) 0.9373(2) 0.0799(9) Uani 1 1 d .
H59A H -0.0135 0.8910 0.9390 0.120 Uiso 1 1 calc R
H59B H 0.0472 0.8632 0.9422 0.120 Uiso 1 1 calc R
H59C H -0.0500 0.8633 0.9961 0.120 Uiso 1 1 calc R
C60 C -0.1446(2) 0.87447(6) 0.8243(3) 0.0731(9) Uani 1 1 d .
H60A H -0.1871 0.8671 0.8760 0.110 Uiso 1 1 calc R
H60B H -0.1671 0.8704 0.7541 0.110 Uiso 1 1 calc R
H60C H -0.1384 0.8949 0.8333 0.110 Uiso 1 1 calc R
C61 C 0.76051(18) 0.95032(6) 0.1772(2) 0.0594(7) Uani 1 1 d .
C62 C 0.70710(17) 0.96631(5) 0.2485(2) 0.0496(6) Uani 1 1 d .
C63 C 0.75004(19) 0.98586(6) 0.3161(2) 0.0580(7) Uani 1 1 d .
H63 H 0.7152 0.9962 0.3650 0.070 Uiso 1 1 calc R
C64 C 0.8439(2) 0.99003(7) 0.3112(3) 0.0740(9) Uani 1 1 d .
H64 H 0.8723 1.0028 0.3577 0.089 Uiso 1 1 calc R
C65 C 0.8952(2) 0.97531(7) 0.2378(3) 0.0877(11) Uani 1 1 d .
H65 H 0.9580 0.9788 0.2331 0.105 Uiso 1 1 calc R
C66 C 0.8553(2) 0.95540(7) 0.1706(3) 0.0756(9) Uani 1 1 d .
C67 C 0.9149(3) 0.94032(9) 0.0881(4) 0.1183(17) Uani 1 1 d .
H67A H 0.8893 0.9218 0.0723 0.177 Uiso 1 1 calc R
H67B H 0.9760 0.9380 0.1156 0.177 Uiso 1 1 calc R
H67C H 0.9169 0.9517 0.0244 0.177 Uiso 1 1 calc R
C68 C 0.7182(2) 0.92784(7) 0.1061(3) 0.0673(9) Uani 1 1 d .
C69 C 0.7091(2) 0.89914(7) 0.1391(3) 0.0699(9) Uani 1 1 d .
C70 C 0.6721(2) 0.87906(8) 0.0681(4) 0.0907(13) Uani 1 1 d .
H70 H 0.6676 0.8599 0.0885 0.109 Uiso 1 1 calc R
C71 C 0.6428(3) 0.88701(11) -0.0302(4) 0.1046(16) Uani 1 1 d .
H71 H 0.6171 0.8734 -0.0756 0.126 Uiso 1 1 calc R
C72 C 0.6510(3) 0.91511(10) -0.0625(3) 0.0972(13) Uani 1 1 d .
H72 H 0.6296 0.9205 -0.1293 0.117 Uiso 1 1 calc R
C73 C 0.6907(2) 0.93560(9) 0.0034(3) 0.0797(10) Uani 1 1 d .
C74 C 0.7018(3) 0.96623(9) -0.0348(3) 0.1044(14) Uani 1 1 d .
H74A H 0.6772 0.9792 0.0173 0.157 Uiso 1 1 calc R
H74B H 0.6694 0.9687 -0.1007 0.157 Uiso 1 1 calc R
H74C H 0.7658 0.9703 -0.0454 0.157 Uiso 1 1 calc R
C75 C 0.6893(3) 0.86437(7) 0.2847(4) 0.1129(16) Uani 1 1 d .
H75A H 0.6249 0.8646 0.2682 0.169 Uiso 1 1 calc R
H75B H 0.6974 0.8631 0.3604 0.169 Uiso 1 1 calc R
H75C H 0.7178 0.8481 0.2512 0.169 Uiso 1 1 calc R
C76 C 0.8295(2) 0.89097(9) 0.2730(4) 0.1151(16) Uani 1 1 d .
H76A H 0.8606 0.8765 0.2322 0.173 Uiso 1 1 calc R
H76B H 0.8364 0.8869 0.3474 0.173 Uiso 1 1 calc R
H76C H 0.8554 0.9095 0.2574 0.173 Uiso 1 1 calc R
C77 C 0.59940(19) 0.94483(6) 0.4616(2) 0.0563(7) Uani 1 1 d .
C78 C 0.5821(3) 0.96343(8) 0.5444(3) 0.0795(10) Uani 1 1 d .
H78 H 0.5388 0.9780 0.5365 0.095 Uiso 1 1 calc R
C79 C 0.6290(3) 0.96050(11) 0.6392(3) 0.1129(16) Uani 1 1 d .
H79 H 0.6167 0.9730 0.6952 0.135 Uiso 1 1 calc R
C80 C 0.6935(3) 0.93925(12) 0.6514(3) 0.1032(15) Uani 1 1 d .
H80 H 0.7250 0.9375 0.7154 0.124 Uiso 1 1 calc R
C81 C 0.7112(3) 0.92107(10) 0.5715(4) 0.1027(14) Uani 1 1 d .
H81 H 0.7548 0.9066 0.5805 0.123 Uiso 1 1 calc R
C82 C 0.6648(3) 0.92362(8) 0.4750(3) 0.0863(11) Uani 1 1 d .
H82 H 0.6780 0.9110 0.4196 0.104 Uiso 1 1 calc R
C83 C 0.49917(19) 0.91576(5) 0.2929(2) 0.0514(6) Uani 1 1 d .
C84 C 0.4916(2) 0.91027(5) 0.1853(2) 0.0579(6) Uani 1 1 d .
H84 H 0.5179 0.9229 0.1367 0.069 Uiso 1 1 calc R
C85 C 0.4452(2) 0.88598(6) 0.1484(3) 0.0722(9) Uani 1 1 d .
H85 H 0.4407 0.8825 0.0758 0.087 Uiso 1 1 calc R
C86 C 0.4068(2) 0.86745(7) 0.2186(4) 0.0859(11) Uani 1 1 d .
H86 H 0.3752 0.8514 0.1938 0.103 Uiso 1 1 calc R
C87 C 0.4140(3) 0.87217(7) 0.3261(4) 0.0873(11) Uani 1 1 d .
H87 H 0.3882 0.8592 0.3737 0.105 Uiso 1 1 calc R
C88 C 0.4601(2) 0.89650(6) 0.3638(3) 0.0675(8) Uani 1 1 d .
H88 H 0.4646 0.8998 0.4366 0.081 Uiso 1 1 calc R
C89 C 0.3283(2) 0.96473(7) 0.1419(3) 0.0781(10) Uani 1 1 d .
H89A H 0.2796 0.9745 0.1053 0.117 Uiso 1 1 calc R
H89B H 0.3211 0.9673 0.2172 0.117 Uiso 1 1 calc R
H89C H 0.3260 0.9446 0.1253 0.117 Uiso 1 1 calc R
C90 C 0.4386(3) 0.96806(8) 0.0002(3) 0.0849(11) Uani 1 1 d .
H90A H 0.4329 0.9476 -0.0067 0.127 Uiso 1 1 calc R
H90B H 0.5005 0.9737 -0.0162 0.127 Uiso 1 1 calc R
H90C H 0.3970 0.9773 -0.0482 0.127 Uiso 1 1 calc R

loop_
_atom_site_aniso_label
_atom_site_aniso_U_11
_atom_site_aniso_U_22
_atom_site_aniso_U_33
_atom_site_aniso_U_23
_atom_site_aniso_U_13
_atom_site_aniso_U_12
Zr1 0.03862(11) 0.03704(10) 0.03647(11) -0.00222(8) -0.00120(9) 0.00385(8)
Zr2 0.0539(2) 0.04179(15) 0.03876(16) 0.000 0.000 -0.00676(15)
P1 0.0380(3) 0.0427(3) 0.0438(3) 0.0060(3) -0.0029(3) 0.0033(2)
P2 0.0385(3) 0.0415(3) 0.0433(3) -0.0075(3) 0.0015(3) 0.0014(2)
P3 0.0505(3) 0.0414(3) 0.0449(3) 0.0025(3) 0.0051(3) -0.0037(3)
N1 0.0342(9) 0.0406(10) 0.0422(11) 0.0022(8) -0.0006(8) 0.0038(8)
N2 0.0588(14) 0.0546(14) 0.0854(19) 0.0098(13) 0.0078(14) 0.0068(11)
N3 0.0325(9) 0.0422(10) 0.0405(11) -0.0022(8) -0.0005(8) 0.0003(7)
N4 0.0581(14) 0.0657(15) 0.0845(19) -0.0094(15) 0.0010(15) -0.0098(12)
N5 0.0567(13) 0.0540(12) 0.0511(13) 0.0031(10) -0.0114(11) 0.0084(10)
N6 0.0533(12) 0.0529(12) 0.0524(13) -0.0097(10) 0.0094(11) 0.0015(10)
N7 0.0473(10) 0.0471(11) 0.0446(12) -0.0005(9) 0.0052(9) -0.0054(9)
N8 0.0623(15) 0.0543(14) 0.132(3) -0.0125(17) 0.0053(18) -0.0047(12)
N9 0.0707(16) 0.0614(14) 0.0556(14) -0.0112(11) -0.0160(13) -0.0124(12)
O1 0.0375(8) 0.0442(9) 0.0492(10) 0.0066(7) -0.0084(7) 0.0008(7)
O2 0.0395(8) 0.0441(8) 0.0471(9) -0.0098(7) 0.0059(7) -0.0002(7)
O3 0.0530(10) 0.0421(8) 0.0454(10) 0.0034(7) 0.0107(8) -0.0009(7)
C1 0.0401(12) 0.0495(13) 0.0506(15) 0.0001(11) -0.0048(11) 0.0035(10)
C2 0.0367(11) 0.0457(12) 0.0403(13) 0.0052(10) -0.0010(10) 0.0045(10)
C3 0.0456(13) 0.0537(15) 0.0514(15) -0.0079(12) -0.0002(12) 0.0054(11)
C4 0.0499(15) 0.0713(18) 0.0696(19) -0.0116(16) 0.0070(14) 0.0181(14)
C5 0.0402(14) 0.078(2) 0.079(2) -0.0034(17) -0.0023(15) 0.0160(14)
C6 0.0397(13) 0.0662(17) 0.0738(19) 0.0000(15) -0.0083(13) 0.0071(12)
C7 0.0448(15) 0.092(2) 0.126(3) -0.016(2) -0.0246(19) -0.0009(15)
C8 0.0417(12) 0.0539(14) 0.0599(17) -0.0057(13) -0.0103(12) -0.0044(10)
C9 0.0438(13) 0.0530(14) 0.0763(19) -0.0085(15) -0.0053(15) -0.0006(11)
C10 0.072(2) 0.0547(17) 0.100(3) -0.0213(18) -0.013(2) 0.0031(14)
C11 0.082(2) 0.084(3) 0.092(3) -0.041(2) -0.013(2) 0.000(2)
C12 0.087(2) 0.089(3) 0.062(2) -0.0242(19) -0.0074(18) -0.008(2)
C13 0.0612(17) 0.0677(18) 0.0620(19) -0.0105(15) -0.0127(15) -0.0118(14)
C14 0.092(2) 0.084(2) 0.0590(19) 0.0026(17) -0.0177(18) -0.0081(19)
C15 0.085(3) 0.104(3) 0.134(4) 0.036(3) 0.036(3) 0.023(2)
C16 0.079(2) 0.065(2) 0.120(3) 0.027(2) 0.002(2) 0.0029(17)
C17 0.0534(15) 0.0642(17) 0.0473(15) 0.0086(13) -0.0032(12) 0.0107(13)
C18 0.090(2) 0.096(2) 0.0559(18) -0.0029(18) -0.0003(17) 0.007(2)
C19 0.136(4) 0.158(4) 0.057(2) -0.015(3) 0.007(3) 0.005(3)
C20 0.146(5) 0.188(6) 0.054(2) 0.017(3) 0.028(3) 0.044(4)
C21 0.116(4) 0.167(5) 0.087(3) 0.033(3) 0.037(3) -0.007(3)
C22 0.087(3) 0.109(3) 0.077(2) 0.015(2) 0.014(2) -0.022(2)
C23 0.0387(12) 0.0412(11) 0.0661(15) 0.0117(10) -0.0034(13) 0.0049(10)
C24 0.0519(14) 0.0445(12) 0.0733(17) -0.0014(12) -0.0011(17) 0.0028(12)
C25 0.0685(18) 0.0560(16) 0.095(2) -0.0142(16) 0.0053(17) 0.0075(14)
C26 0.083(2) 0.0503(17) 0.140(4) -0.005(2) -0.003(3) 0.0214(17)
C27 0.089(3) 0.056(2) 0.144(4) 0.024(2) -0.018(3) 0.0274(18)
C28 0.073(2) 0.0586(17) 0.087(2) 0.0141(16) -0.0178(17) 0.0090(15)
C29 0.0387(12) 0.0543(14) 0.0493(15) 0.0032(12) 0.0071(11) 0.0058(10)
C30 0.0337(10) 0.0465(12) 0.0406(13) -0.0028(10) 0.0029(10) 0.0049(9)
C31 0.0446(13) 0.0575(15) 0.0524(15) 0.0062(12) 0.0002(12) 0.0051(11)
C32 0.0498(15) 0.0736(19) 0.079(2) 0.0098(17) -0.0063(15) 0.0163(15)
C33 0.0415(14) 0.0819(19) 0.087(2) 0.0009(18) 0.0078(15) 0.0191(13)
C34 0.0443(14) 0.0768(19) 0.0653(19) 0.0066(15) 0.0157(14) 0.0077(13)
C35 0.064(2) 0.115(3) 0.108(3) 0.023(3) 0.043(2) 0.013(2)
C36 0.0426(13) 0.0604(15) 0.0490(15) 0.0094(12) 0.0095(11) 0.0029(11)
C37 0.0455(14) 0.0560(15) 0.0713(19) 0.0072(14) 0.0096(14) -0.0024(12)
C38 0.071(2) 0.0617(18) 0.098(3) 0.0208(19) 0.019(2) -0.0002(16)
C39 0.074(2) 0.094(3) 0.085(3) 0.038(2) 0.007(2) 0.014(2)
C40 0.079(2) 0.098(3) 0.057(2) 0.0236(19) 0.0021(17) 0.004(2)
C41 0.0607(17) 0.0720(19) 0.0485(16) 0.0098(14) 0.0089(13) 0.0023(15)
C42 0.101(3) 0.090(2) 0.0516(18) -0.0015(17) 0.0032(19) -0.004(2)
C43 0.094(3) 0.070(2) 0.130(4) -0.028(2) 0.002(3) -0.009(2)
C44 0.064(2) 0.100(3) 0.130(4) -0.019(3) -0.021(2) -0.0089(19)
C45 0.0453(13) 0.0583(15) 0.0469(14) -0.0140(12) 0.0002(11) 0.0019(12)
C46 0.0570(17) 0.095(2) 0.0590(18) -0.0167(17) 0.0008(15) -0.0163(16)
C47 0.0530(18) 0.126(3) 0.078(2) -0.035(2) -0.0072(18) -0.0103(19)
C48 0.075(2) 0.145(4) 0.060(2) -0.025(2) -0.0150(19) 0.005(2)
C49 0.100(3) 0.142(4) 0.052(2) -0.007(2) -0.0066(19) -0.014(3)
C50 0.0673(18) 0.087(2) 0.0482(17) -0.0081(15) 0.0010(14) -0.0073(16)
C51 0.0340(12) 0.0405(12) 0.087(2) -0.0079(12) 0.0048(13) 0.0001(10)
C52 0.0513(15) 0.0538(14) 0.094(2) 0.0172(14) -0.0023(18) 0.0071(13)
C53 0.068(2) 0.070(2) 0.172(4) 0.051(3) -0.004(3) 0.0105(17)
C54 0.071(2) 0.0491(19) 0.277(8) 0.020(4) -0.014(4) 0.0121(17)
C55 0.067(2) 0.052(2) 0.238(6) -0.047(3) 0.005(3) 0.0052(18)
C56 0.0549(17) 0.0555(16) 0.128(3) -0.0359(17) -0.001(2) 0.0037(14)
C57 0.092(2) 0.087(2) 0.065(2) 0.0187(18) -0.0052(19) 0.015(2)
C58 0.0603(17) 0.0713(19) 0.084(2) 0.0101(18) -0.0103(17) 0.0198(15)
C59 0.094(2) 0.079(2) 0.0675(18) -0.0278(16) 0.003(2) 0.006(2)
C60 0.0634(18) 0.0601(17) 0.096(2) -0.0123(17) 0.0203(18) 0.0100(14)
C61 0.0523(15) 0.0593(16) 0.0666(18) -0.0169(14) 0.0136(14) -0.0157(13)
C62 0.0513(13) 0.0456(13) 0.0519(16) -0.0019(11) 0.0060(12) -0.0107(11)
C63 0.0615(16) 0.0576(15) 0.0549(16) -0.0118(13) 0.0029(14) -0.0120(13)
C64 0.0639(18) 0.0720(19) 0.086(2) -0.0249(17) 0.0005(17) -0.0212(15)
C65 0.0563(17) 0.086(2) 0.121(3) -0.027(2) 0.012(2) -0.0255(16)
C66 0.0553(16) 0.075(2) 0.096(2) -0.0252(19) 0.0211(17) -0.0161(15)
C67 0.073(2) 0.129(3) 0.153(4) -0.061(3) 0.054(3) -0.024(2)
C68 0.0520(16) 0.0662(18) 0.084(2) -0.0341(17) 0.0194(16) -0.0097(14)
C69 0.0462(16) 0.0620(18) 0.101(3) -0.0276(18) 0.0126(17) -0.0048(13)
C70 0.064(2) 0.073(2) 0.135(4) -0.048(2) 0.019(2) -0.0103(17)
C71 0.073(2) 0.120(4) 0.121(4) -0.079(3) 0.020(3) -0.013(2)
C72 0.088(3) 0.123(3) 0.081(3) -0.055(3) 0.015(2) -0.006(2)
C73 0.069(2) 0.100(3) 0.069(2) -0.033(2) 0.0193(18) -0.0040(19)
C74 0.135(4) 0.105(3) 0.074(2) -0.013(2) 0.031(3) -0.008(3)
C75 0.095(3) 0.0529(18) 0.191(5) 0.005(3) 0.014(3) -0.0044(18)
C76 0.070(2) 0.116(3) 0.159(5) 0.003(3) -0.011(3) 0.000(2)
C77 0.0554(16) 0.0596(16) 0.0541(16) 0.0072(13) 0.0065(13) -0.0097(13)
C78 0.093(3) 0.090(2) 0.0553(19) -0.0063(17) -0.0065(18) 0.003(2)
C79 0.119(4) 0.161(5) 0.058(2) -0.020(3) -0.015(2) -0.005(3)
C80 0.080(3) 0.166(5) 0.064(3) 0.024(3) -0.015(2) -0.013(3)
C81 0.090(3) 0.125(4) 0.094(3) 0.032(3) -0.016(3) 0.016(3)
C82 0.086(2) 0.094(3) 0.079(2) 0.004(2) -0.013(2) 0.019(2)
C83 0.0493(14) 0.0378(10) 0.0671(16) 0.0036(10) 0.0098(15) -0.0031(11)
C84 0.0548(16) 0.0487(13) 0.0702(16) -0.0057(12) 0.0048(16) -0.0111(13)
C85 0.0645(18) 0.0610(18) 0.091(2) -0.0172(17) -0.0019(18) -0.0102(15)
C86 0.079(2) 0.0521(17) 0.127(3) -0.020(2) 0.008(2) -0.0237(16)
C87 0.089(2) 0.0553(18) 0.118(3) 0.011(2) 0.020(2) -0.0198(17)
C88 0.077(2) 0.0494(15) 0.076(2) 0.0057(14) 0.0179(17) -0.0058(14)
C89 0.077(2) 0.075(2) 0.082(2) -0.0177(18) -0.0161(19) -0.0131(17)
C90 0.110(3) 0.081(2) 0.064(2) -0.0180(18) -0.007(2) -0.009(2)

loop_
_atom_type_symbol
_atom_type_description
_atom_type_scat_dispersion_real
_atom_type_scat_dispersion_imag
_atom_type_scat_source
C C 0.0033 0.0016 'International Tables Vol C Tables 4.2.6.8 and 6.1.1.4'
H H 0.0000 0.0000 'International Tables Vol C Tables 4.2.6.8 and 6.1.1.4'
N N 0.0061 0.0033 'International Tables Vol C Tables 4.2.6.8 and 6.1.1.4'
O O 0.0106 0.0060 'International Tables Vol C Tables 4.2.6.8 and 6.1.1.4'
P P 0.1023 0.0942 'International Tables Vol C Tables 4.2.6.8 and 6.1.1.4'
Zr Zr -2.9673 0.5597 'International Tables Vol C Tables 4.2.6.8 and 6.1.1.4'

loop_
_geom_angle_atom_site_label_1
_geom_angle_atom_site_label_2
_geom_angle_atom_site_label_3
_geom_angle
_geom_angle_site_symmetry_1
_geom_angle_site_symmetry_3
N6 Zr1 N5 102.04(9) . .
N6 Zr1 O1 90.69(8) . .
N5 Zr1 O1 161.42(8) . .
N6 Zr1 O2 161.14(7) . .
N5 Zr1 O2 89.39(8) . .
O1 Zr1 O2 82.23(6) . .
N6 Zr1 N3 97.68(8) . .
N5 Zr1 N3 101.77(8) . .
O1 Zr1 N3 89.71(6) . .
O2 Zr1 N3 64.99(6) . .
N6 Zr1 N1 100.05(8) . .
N5 Zr1 N1 99.23(8) . .
O1 Zr1 N1 64.85(6) . .
O2 Zr1 N1 92.75(6) . .
N3 Zr1 N1 148.92(7) . .
N6 Zr1 P1 93.96(6) . .
N5 Zr1 P1 132.58(7) . .
O1 Zr1 P1 31.41(4) . .
O2 Zr1 P1 89.06(4) . .
N3 Zr1 P1 120.06(5) . .
N1 Zr1 P1 33.58(5) . .
N6 Zr1 P2 131.18(6) . .
N5 Zr1 P2 95.07(6) . .
O1 Zr1 P2 86.37(4) . .
O2 Zr1 P2 31.34(4) . .
N3 Zr1 P2 33.69(5) . .
N1 Zr1 P2 121.95(5) . .
P1 Zr1 P2 107.21(2) . .
N9 Zr2 N9 105.00(15) . 4_675
N9 Zr2 O3 157.76(8) . 4_675
N9 Zr2 O3 89.91(8) 4_675 4_675
N9 Zr2 O3 89.91(8) . .
N9 Zr2 O3 157.76(8) 4_675 .
O3 Zr2 O3 81.24(8) 4_675 .
N9 Zr2 N7 95.81(9) . 4_675
N9 Zr2 N7 99.57(9) 4_675 4_675
O3 Zr2 N7 64.99(6) 4_675 4_675
O3 Zr2 N7 95.12(6) . 4_675
N9 Zr2 N7 99.57(9) . .
N9 Zr2 N7 95.81(9) 4_675 .
O3 Zr2 N7 95.12(6) 4_675 .
O3 Zr2 N7 64.99(6) . .
N7 Zr2 N7 154.62(10) 4_675 .
N9 Zr2 P3 129.30(7) . 4_675
N9 Zr2 P3 92.48(7) 4_675 4_675
O3 Zr2 P3 31.50(4) 4_675 4_675
O3 Zr2 P3 90.52(4) . 4_675
N7 Zr2 P3 33.74(5) 4_675 4_675
N7 Zr2 P3 125.98(5) . 4_675
N9 Zr2 P3 92.48(7) . .
N9 Zr2 P3 129.30(7) 4_675 .
O3 Zr2 P3 90.52(4) 4_675 .
O3 Zr2 P3 31.50(4) . .
N7 Zr2 P3 125.98(5) 4_675 .
N7 Zr2 P3 33.74(5) . .
P3 Zr2 P3 112.48(3) 4_675 .
O1 P1 N1 103.23(9) . .
O1 P1 C17 111.85(12) . .
N1 P1 C17 113.99(11) . .
O1 P1 C23 106.65(11) . .
N1 P1 C23 113.77(11) . .
C17 P1 C23 107.17(12) . .
O1 P1 Zr1 51.02(6) . .
N1 P1 Zr1 52.48(7) . .
C17 P1 Zr1 133.26(10) . .
C23 P1 Zr1 119.23(8) . .
O2 P2 N3 103.42(9) . .
O2 P2 C45 112.16(11) . .
N3 P2 C45 114.52(11) . .
O2 P2 C51 107.52(10) . .
N3 P2 C51 113.42(12) . .
C45 P2 C51 105.75(13) . .
O2 P2 Zr1 51.11(6) . .
N3 P2 Zr1 52.40(7) . .
C45 P2 Zr1 132.30(9) . .
C51 P2 Zr1 121.67(10) . .
O3 P3 N7 103.15(10) . .
O3 P3 C77 111.89(12) . .
N7 P3 C77 113.67(12) . .
O3 P3 C83 107.06(11) . .
N7 P3 C83 113.27(11) . .
C77 P3 C83 107.63(13) . .
O3 P3 Zr2 50.81(6) . .
N7 P3 Zr2 52.82(8) . .
C77 P3 Zr2 134.42(10) . .
C83 P3 Zr2 117.64(9) . .
C2 N1 P1 126.69(16) . .
C2 N1 Zr1 129.49(14) . .
P1 N1 Zr1 93.94(8) . .
C9 N2 C16 115.8(3) . .
C9 N2 C15 114.9(3) . .
C16 N2 C15 109.7(3) . .
C30 N3 P2 127.20(16) . .
C30 N3 Zr1 128.28(14) . .
P2 N3 Zr1 93.90(8) . .
C37 N4 C43 115.5(3) . .
C37 N4 C44 116.4(3) . .
C43 N4 C44 109.3(3) . .
C57 N5 C58 109.8(2) . .
C57 N5 Zr1 125.6(2) . .
C58 N5 Zr1 124.34(19) . .
C59 N6 C60 109.9(2) . .
C59 N6 Zr1 123.70(19) . .
C60 N6 Zr1 126.2(2) . .
C62 N7 P3 126.42(18) . .
C62 N7 Zr2 131.41(15) . .
P3 N7 Zr2 93.44(9) . .
C69 N8 C76 116.7(3) . .
C69 N8 C75 115.9(3) . .
C76 N8 C75 109.3(3) . .
C90 N9 C89 111.3(3) . .
C90 N9 Zr2 125.7(2) . .
C89 N9 Zr2 122.9(2) . .
P1 O1 Zr1 97.56(7) . .
P2 O2 Zr1 97.55(8) . .
P3 O3 Zr2 97.69(8) . .
C2 C1 C6 118.7(2) . .
C2 C1 C8 121.4(2) . .
C6 C1 C8 119.8(2) . .
C3 C2 C1 119.5(2) . .
C3 C2 N1 118.1(2) . .
C1 C2 N1 122.4(2) . .
C4 C3 C2 121.0(3) . .
C4 C3 H3 119.5 . .
C2 C3 H3 119.5 . .
C5 C4 C3 119.7(3) . .
C5 C4 H4 120.1 . .
C3 C4 H4 120.1 . .
C4 C5 C6 121.2(3) . .
C4 C5 H5 119.4 . .
C6 C5 H5 119.4 . .
C5 C6 C1 119.8(3) . .
C5 C6 C7 119.4(2) . .
C1 C6 C7 120.7(3) . .
C6 C7 H7A 109.5 . .
C6 C7 H7B 109.5 . .
H7A C7 H7B 109.5 . .
C6 C7 H7C 109.5 . .
H7A C7 H7C 109.5 . .
H7B C7 H7C 109.5 . .
C9 C8 C13 119.6(3) . .
C9 C8 C1 122.7(3) . .
C13 C8 C1 117.6(3) . .
C8 C9 C10 118.9(3) . .
C8 C9 N2 120.4(3) . .
C10 C9 N2 120.6(3) . .
C11 C10 C9 120.8(3) . .
C11 C10 H10 119.6 . .
C9 C10 H10 119.6 . .
C12 C11 C10 120.5(3) . .
C12 C11 H11 119.8 . .
C10 C11 H11 119.8 . .
C11 C12 C13 120.5(3) . .
C11 C12 H12 119.8 . .
C13 C12 H12 119.8 . .
C12 C13 C8 119.6(3) . .
C12 C13 C14 120.0(3) . .
C8 C13 C14 120.4(3) . .
C13 C14 H14A 109.5 . .
C13 C14 H14B 109.5 . .
H14A C14 H14B 109.5 . .
C13 C14 H14C 109.5 . .
H14A C14 H14C 109.5 . .
H14B C14 H14C 109.5 . .
N2 C15 H15A 109.5 . .
N2 C15 H15B 109.5 . .
H15A C15 H15B 109.5 . .
N2 C15 H15C 109.5 . .
H15A C15 H15C 109.5 . .
H15B C15 H15C 109.5 . .
N2 C16 H16A 109.5 . .
N2 C16 H16B 109.5 . .
H16A C16 H16B 109.5 . .
N2 C16 H16C 109.5 . .
H16A C16 H16C 109.5 . .
H16B C16 H16C 109.5 . .
C18 C17 C22 119.4(3) . .
C18 C17 P1 119.4(2) . .
C22 C17 P1 121.1(3) . .
C17 C18 C19 120.4(4) . .
C17 C18 H18 119.8 . .
C19 C18 H18 119.8 . .
C20 C19 C18 119.5(5) . .
C20 C19 H19 120.2 . .
C18 C19 H19 120.2 . .
C19 C20 C21 121.2(4) . .
C19 C20 H20 119.4 . .
C21 C20 H20 119.4 . .
C20 C21 C22 119.5(5) . .
C20 C21 H21 120.2 . .
C22 C21 H21 120.2 . .
C17 C22 C21 120.0(4) . .
C17 C22 H22 120.0 . .
C21 C22 H22 120.0 . .
C24 C23 C28 119.3(3) . .
C24 C23 P1 118.70(18) . .
C28 C23 P1 121.4(2) . .
C23 C24 C25 120.3(3) . .
C23 C24 H24 119.9 . .
C25 C24 H24 119.9 . .
C26 C25 C24 120.4(3) . .
C26 C25 H25 119.8 . .
C24 C25 H25 119.8 . .
C27 C26 C25 119.7(3) . .
C27 C26 H26 120.1 . .
C25 C26 H26 120.1 . .
C26 C27 C28 121.3(3) . .
C26 C27 H27 119.4 . .
C28 C27 H27 119.4 . .
C23 C28 C27 119.0(4) . .
C23 C28 H28 120.5 . .
C27 C28 H28 120.5 . .
C30 C29 C34 118.8(2) . .
C30 C29 C36 122.1(2) . .
C34 C29 C36 119.0(2) . .
C31 C30 C29 119.8(2) . .
C31 C30 N3 118.3(2) . .
C29 C30 N3 121.6(2) . .
C32 C31 C30 120.4(3) . .
C32 C31 H31 119.8 . .
C30 C31 H31 119.8 . .
C33 C32 C31 119.5(3) . .
C33 C32 H32 120.2 . .
C31 C32 H32 120.2 . .
C34 C33 C32 121.3(2) . .
C34 C33 H33 119.4 . .
C32 C33 H33 119.4 . .
C33 C34 C29 119.9(3) . .
C33 C34 C35 118.7(3) . .
C29 C34 C35 121.4(3) . .
C34 C35 H35A 109.5 . .
C34 C35 H35B 109.5 . .
H35A C35 H35B 109.5 . .
C34 C35 H35C 109.5 . .
H35A C35 H35C 109.5 . .
H35B C35 H35C 109.5 . .
C41 C36 C37 119.6(3) . .
C41 C36 C29 119.0(3) . .
C37 C36 C29 121.3(3) . .
C38 C37 C36 118.7(3) . .
C38 C37 N4 121.1(3) . .
C36 C37 N4 120.1(3) . .
C39 C38 C37 121.1(3) . .
C39 C38 H38 119.5 . .
C37 C38 H38 119.5 . .
C38 C39 C40 119.8(3) . .
C38 C39 H39 120.1 . .
C40 C39 H39 120.1 . .
C41 C40 C39 121.0(3) . .
C41 C40 H40 119.5 . .
C39 C40 H40 119.5 . .
C40 C41 C36 119.7(3) . .
C40 C41 C42 119.8(3) . .
C36 C41 C42 120.4(3) . .
C41 C42 H42A 109.5 . .
C41 C42 H42B 109.5 . .
H42A C42 H42B 109.5 . .
C41 C42 H42C 109.5 . .
H42A C42 H42C 109.5 . .
H42B C42 H42C 109.5 . .
N4 C43 H43A 109.5 . .
N4 C43 H43B 109.5 . .
H43A C43 H43B 109.5 . .
N4 C43 H43C 109.5 . .
H43A C43 H43C 109.5 . .
H43B C43 H43C 109.5 . .
N4 C44 H44A 109.5 . .
N4 C44 H44B 109.5 . .
H44A C44 H44B 109.5 . .
N4 C44 H44C 109.5 . .
H44A C44 H44C 109.5 . .
H44B C44 H44C 109.5 . .
C50 C45 C46 119.4(3) . .
C50 C45 P2 119.4(2) . .
C46 C45 P2 121.3(2) . .
C45 C46 C47 119.6(3) . .
C45 C46 H46 120.2 . .
C47 C46 H46 120.2 . .
C48 C47 C46 120.8(3) . .
C48 C47 H47 119.6 . .
C46 C47 H47 119.6 . .
C47 C48 C49 120.2(3) . .
C47 C48 H48 119.9 . .
C49 C48 H48 119.9 . .
C48 C49 C50 120.1(4) . .
C48 C49 H49 120.0 . .
C50 C49 H49 120.0 . .
C45 C50 C49 120.1(3) . .
C45 C50 H50 120.0 . .
C49 C50 H50 120.0 . .
C56 C51 C52 119.7(3) . .
C56 C51 P2 121.4(3) . .
C52 C51 P2 118.7(2) . .
C51 C52 C53 119.9(4) . .
C51 C52 H52 120.0 . .
C53 C52 H52 120.0 . .
C54 C53 C52 120.0(4) . .
C54 C53 H53 120.0 . .
C52 C53 H53 120.0 . .
C53 C54 C55 120.6(4) . .
C53 C54 H54 119.7 . .
C55 C54 H54 119.7 . .
C54 C55 C56 120.4(4) . .
C54 C55 H55 119.8 . .
C56 C55 H55 119.8 . .
C51 C56 C55 119.3(4) . .
C51 C56 H56 120.4 . .
C55 C56 H56 120.4 . .
N5 C57 H57A 109.5 . .
N5 C57 H57B 109.5 . .
H57A C57 H57B 109.5 . .
N5 C57 H57C 109.5 . .
H57A C57 H57C 109.5 . .
H57B C57 H57C 109.5 . .
N5 C58 H58A 109.5 . .
N5 C58 H58B 109.5 . .
H58A C58 H58B 109.5 . .
N5 C58 H58C 109.5 . .
H58A C58 H58C 109.5 . .
H58B C58 H58C 109.5 . .
N6 C59 H59A 109.5 . .
N6 C59 H59B 109.5 . .
H59A C59 H59B 109.5 . .
N6 C59 H59C 109.5 . .
H59A C59 H59C 109.5 . .
H59B C59 H59C 109.5 . .
N6 C60 H60A 109.5 . .
N6 C60 H60B 109.5 . .
H60A C60 H60B 109.5 . .
N6 C60 H60C 109.5 . .
H60A C60 H60C 109.5 . .
H60B C60 H60C 109.5 . .
C62 C61 C66 119.7(3) . .
C62 C61 C68 121.4(2) . .
C66 C61 C68 118.9(3) . .
C63 C62 C61 119.2(2) . .
C63 C62 N7 118.0(2) . .
C61 C62 N7 122.5(2) . .
C64 C63 C62 120.6(3) . .
C64 C63 H63 119.7 . .
C62 C63 H63 119.7 . .
C65 C64 C63 119.9(3) . .
C65 C64 H64 120.0 . .
C63 C64 H64 120.0 . .
C64 C65 C66 121.2(3) . .
C64 C65 H65 119.4 . .
C66 C65 H65 119.4 . .
C65 C66 C61 119.3(3) . .
C65 C66 C67 119.1(3) . .
C61 C66 C67 121.5(3) . .
C66 C67 H67A 109.5 . .
C66 C67 H67B 109.5 . .
H67A C67 H67B 109.5 . .
C66 C67 H67C 109.5 . .
H67A C67 H67C 109.5 . .
H67B C67 H67C 109.5 . .
C73 C68 C69 119.4(3) . .
C73 C68 C61 119.1(3) . .
C69 C68 C61 121.5(3) . .
C70 C69 C68 118.8(4) . .
C70 C69 N8 120.7(3) . .
C68 C69 N8 120.4(3) . .
C71 C70 C69 121.4(4) . .
C71 C70 H70 119.3 . .
C69 C70 H70 119.3 . .
C70 C71 C72 120.0(4) . .
C70 C71 H71 120.0 . .
C72 C71 H71 120.0 . .
C71 C72 C73 120.8(4) . .
C71 C72 H72 119.6 . .
C73 C72 H72 119.6 . .
C72 C73 C68 119.6(4) . .
C72 C73 C74 120.0(4) . .
C68 C73 C74 120.4(3) . .
C73 C74 H74A 109.5 . .
C73 C74 H74B 109.5 . .
H74A C74 H74B 109.5 . .
C73 C74 H74C 109.5 . .
H74A C74 H74C 109.5 . .
H74B C74 H74C 109.5 . .
N8 C75 H75A 109.5 . .
N8 C75 H75B 109.5 . .
H75A C75 H75B 109.5 . .
N8 C75 H75C 109.5 . .
H75A C75 H75C 109.5 . .
H75B C75 H75C 109.5 . .
N8 C76 H76A 109.5 . .
N8 C76 H76B 109.5 . .
H76A C76 H76B 109.5 . .
N8 C76 H76C 109.5 . .
H76A C76 H76C 109.5 . .
H76B C76 H76C 109.5 . .
C78 C77 C82 118.8(3) . .
C78 C77 P3 119.9(2) . .
C82 C77 P3 121.1(3) . .
C77 C78 C79 120.1(4) . .
C77 C78 H78 120.0 . .
C79 C78 H78 120.0 . .
C80 C79 C78 120.4(4) . .
C80 C79 H79 119.8 . .
C78 C79 H79 119.8 . .
C81 C80 C79 120.2(4) . .
C81 C80 H80 119.9 . .
C79 C80 H80 119.9 . .
C80 C81 C82 120.5(4) . .
C80 C81 H81 119.8 . .
C82 C81 H81 119.8 . .
C77 C82 C81 120.1(4) . .
C77 C82 H82 120.0 . .
C81 C82 H82 120.0 . .
C84 C83 C88 118.6(3) . .
C84 C83 P3 118.91(18) . .
C88 C83 P3 121.8(2) . .
C83 C84 C85 120.9(3) . .
C83 C84 H84 119.6 . .
C85 C84 H84 119.6 . .
C86 C85 C84 119.9(3) . .
C86 C85 H85 120.1 . .
C84 C85 H85 120.1 . .
C85 C86 C87 120.5(3) . .
C85 C86 H86 119.7 . .
C87 C86 H86 119.7 . .
C86 C87 C88 120.0(3) . .
C86 C87 H87 120.0 . .
C88 C87 H87 120.0 . .
C83 C88 C87 120.1(3) . .
C83 C88 H88 120.0 . .
C87 C88 H88 120.0 . .
N9 C89 H89A 109.5 . .
N9 C89 H89B 109.5 . .
H89A C89 H89B 109.5 . .
N9 C89 H89C 109.5 . .
H89A C89 H89C 109.5 . .
H89B C89 H89C 109.5 . .
N9 C90 H90A 109.5 . .
N9 C90 H90B 109.5 . .
H90A C90 H90B 109.5 . .
N9 C90 H90C 109.5 . .
H90A C90 H90C 109.5 . .
H90B C90 H90C 109.5 . .

loop_
_geom_bond_atom_site_label_1
_geom_bond_atom_site_label_2
_geom_bond_distance
_geom_bond_site_symmetry_2
Zr1 N6 2.058(2) .
Zr1 N5 2.060(2) .
Zr1 O1 2.2663(15) .
Zr1 O2 2.2694(15) .
Zr1 N3 2.2954(18) .
Zr1 N1 2.2973(19) .
Zr1 P1 2.8898(6) .
Zr1 P2 2.8903(6) .
Zr2 N9 2.057(2) .
Zr2 N9 2.057(2) 4_675
Zr2 O3 2.2599(16) 4_675
Zr2 O3 2.2599(16) .
Zr2 N7 2.306(2) 4_675
Zr2 N7 2.306(2) .
Zr2 P3 2.8895(7) 4_675
Zr2 P3 2.8895(7) .
P1 O1 1.5193(16) .
P1 N1 1.6021(19) .
P1 C17 1.794(3) .
P1 C23 1.805(2) .
P2 O2 1.5165(16) .
P2 N3 1.6071(19) .
P2 C45 1.791(3) .
P2 C51 1.801(3) .
P3 O3 1.5234(17) .
P3 N7 1.608(2) .
P3 C77 1.796(3) .
P3 C83 1.807(2) .
N1 C2 1.435(3) .
N2 C9 1.436(4) .
N2 C16 1.452(4) .
N2 C15 1.460(4) .
N3 C30 1.435(3) .
N4 C37 1.426(4) .
N4 C43 1.454(4) .
N4 C44 1.458(4) .
N5 C57 1.446(4) .
N5 C58 1.463(4) .
N6 C59 1.445(4) .
N6 C60 1.456(3) .
N7 C62 1.441(3) .
N8 C69 1.431(5) .
N8 C76 1.458(4) .
N8 C75 1.470(4) .
N9 C90 1.453(4) .
N9 C89 1.459(4) .
C1 C2 1.408(3) .
C1 C6 1.412(3) .
C1 C8 1.493(4) .
C2 C3 1.393(3) .
C3 C4 1.379(3) .
C3 H3 0.9300 .
C4 C5 1.374(4) .
C4 H4 0.9300 .
C5 C6 1.381(4) .
C5 H5 0.9300 .
C6 C7 1.523(4) .
C7 H7A 0.9600 .
C7 H7B 0.9600 .
C7 H7C 0.9600 .
C8 C9 1.397(4) .
C8 C13 1.404(4) .
C9 C10 1.402(4) .
C10 C11 1.371(5) .
C10 H10 0.9300 .
C11 C12 1.366(5) .
C11 H11 0.9300 .
C12 C13 1.394(4) .
C12 H12 0.9300 .
C13 C14 1.504(4) .
C14 H14A 0.9600 .
C14 H14B 0.9600 .
C14 H14C 0.9600 .
C15 H15A 0.9600 .
C15 H15B 0.9600 .
C15 H15C 0.9600 .
C16 H16A 0.9600 .
C16 H16B 0.9600 .
C16 H16C 0.9600 .
C17 C18 1.376(4) .
C17 C22 1.384(4) .
C18 C19 1.387(5) .
C18 H18 0.9300 .
C19 C20 1.355(7) .
C19 H19 0.9300 .
C20 C21 1.374(7) .
C20 H20 0.9300 .
C21 C22 1.384(6) .
C21 H21 0.9300 .
C22 H22 0.9300 .
C23 C24 1.380(4) .
C23 C28 1.385(4) .
C24 C25 1.395(4) .
C24 H24 0.9300 .
C25 C26 1.361(5) .
C25 H25 0.9300 .
C26 C27 1.358(6) .
C26 H26 0.9300 .
C27 C28 1.402(5) .
C27 H27 0.9300 .
C28 H28 0.9300 .
C29 C30 1.399(3) .
C29 C34 1.411(3) .
C29 C36 1.495(3) .
C30 C31 1.397(3) .
C31 C32 1.385(3) .
C31 H31 0.9300 .
C32 C33 1.381(4) .
C32 H32 0.9300 .
C33 C34 1.372(4) .
C33 H33 0.9300 .
C34 C35 1.523(4) .
C35 H35A 0.9600 .
C35 H35B 0.9600 .
C35 H35C 0.9600 .
C36 C41 1.397(4) .
C36 C37 1.420(4) .
C37 C38 1.391(4) .
C38 C39 1.379(5) .
C38 H38 0.9300 .
C39 C40 1.381(5) .
C39 H39 0.9300 .
C40 C41 1.380(4) .
C40 H40 0.9300 .
C41 C42 1.500(4) .
C42 H42A 0.9600 .
C42 H42B 0.9600 .
C42 H42C 0.9600 .
C43 H43A 0.9600 .
C43 H43B 0.9600 .
C43 H43C 0.9600 .
C44 H44A 0.9600 .
C44 H44B 0.9600 .
C44 H44C 0.9600 .
C45 C50 1.378(4) .
C45 C46 1.385(4) .
C46 C47 1.390(5) .
C46 H46 0.9300 .
C47 C48 1.350(5) .
C47 H47 0.9300 .
C48 C49 1.375(5) .
C48 H48 0.9300 .
C49 C50 1.384(4) .
C49 H49 0.9300 .
C50 H50 0.9300 .
C51 C56 1.389(4) .
C51 C52 1.390(4) .
C52 C53 1.392(4) .
C52 H52 0.9300 .
C53 C54 1.361(7) .
C53 H53 0.9300 .
C54 C55 1.376(7) .
C54 H54 0.9300 .
C55 C56 1.391(5) .
C55 H55 0.9300 .
C56 H56 0.9300 .
C57 H57A 0.9600 .
C57 H57B 0.9600 .
C57 H57C 0.9600 .
C58 H58A 0.9600 .
C58 H58B 0.9600 .
C58 H58C 0.9600 .
C59 H59A 0.9600 .
C59 H59B 0.9600 .
C59 H59C 0.9600 .
C60 H60A 0.9600 .
C60 H60B 0.9600 .
C60 H60C 0.9600 .
C61 C62 1.401(4) .
C61 C66 1.403(4) .
C61 C68 1.506(4) .
C62 C63 1.392(3) .
C63 C64 1.381(4) .
C63 H63 0.9300 .
C64 C65 1.370(4) .
C64 H64 0.9300 .
C65 C66 1.381(4) .
C65 H65 0.9300 .
C66 C67 1.522(5) .
C67 H67A 0.9600 .
C67 H67B 0.9600 .
C67 H67C 0.9600 .
C68 C73 1.399(5) .
C68 C69 1.403(4) .
C69 C70 1.399(5) .
C70 C71 1.359(6) .
C70 H70 0.9300 .
C71 C72 1.373(6) .
C71 H71 0.9300 .
C72 C73 1.388(5) .
C72 H72 0.9300 .
C73 C74 1.511(5) .
C74 H74A 0.9600 .
C74 H74B 0.9600 .
C74 H74C 0.9600 .
C75 H75A 0.9600 .
C75 H75B 0.9600 .
C75 H75C 0.9600 .
C76 H76A 0.9600 .
C76 H76B 0.9600 .
C76 H76C 0.9600 .
C77 C78 1.376(4) .
C77 C82 1.381(4) .
C78 C79 1.381(5) .
C78 H78 0.9300 .
C79 C80 1.371(6) .
C79 H79 0.9300 .
C80 C81 1.338(6) .
C80 H80 0.9300 .
C81 C82 1.393(5) .
C81 H81 0.9300 .
C82 H82 0.9300 .
C83 C84 1.382(4) .
C83 C88 1.385(4) .
C84 C85 1.394(4) .
C84 H84 0.9300 .
C85 C86 1.354(5) .
C85 H85 0.9300 .
C86 C87 1.373(5) .
C86 H86 0.9300 .
C87 C88 1.398(4) .
C87 H87 0.9300 .
C88 H88 0.9300 .
C89 H89A 0.9600 .
C89 H89B 0.9600 .
C89 H89C 0.9600 .
C90 H90A 0.9600 .
C90 H90B 0.9600 .
C90 H90C 0.9600 .

loop_
_geom_torsion_atom_site_label_1
_geom_torsion_atom_site_label_2
_geom_torsion_atom_site_label_3
_geom_torsion_atom_site_label_4
_geom_torsion
_geom_torsion_site_symmetry_1
N6 Zr1 P1 O1 -84.81(10) .
N5 Zr1 P1 O1 164.85(12) .
O2 Zr1 P1 O1 76.55(9) .
N3 Zr1 P1 O1 16.43(10) .
N1 Zr1 P1 O1 172.96(13) .
P2 Zr1 P1 O1 50.62(9) .
N6 Zr1 P1 N1 102.23(11) .
N5 Zr1 P1 N1 -8.11(12) .
O1 Zr1 P1 N1 -172.96(13) .
O2 Zr1 P1 N1 -96.41(10) .
N3 Zr1 P1 N1 -156.54(10) .
P2 Zr1 P1 N1 -122.34(9) .
N6 Zr1 P1 C17 -168.85(14) .
N5 Zr1 P1 C17 80.81(16) .
O1 Zr1 P1 C17 -84.04(15) .
O2 Zr1 P1 C17 -7.49(13) .
N3 Zr1 P1 C17 -67.61(14) .
N1 Zr1 P1 C17 88.92(16) .
P2 Zr1 P1 C17 -33.42(13) .
N6 Zr1 P1 C23 3.45(11) .
N5 Zr1 P1 C23 -106.89(13) .
O1 Zr1 P1 C23 88.26(13) .
O2 Zr1 P1 C23 164.81(10) .
N3 Zr1 P1 C23 104.68(11) .
N1 Zr1 P1 C23 -98.78(13) .
P2 Zr1 P1 C23 138.88(10) .
N6 Zr1 P2 O2 168.73(12) .
N5 Zr1 P2 O2 -80.43(11) .
O1 Zr1 P2 O2 80.99(9) .
N3 Zr1 P2 O2 175.92(12) .
N1 Zr1 P2 O2 23.77(10) .
P1 Zr1 P2 O2 57.19(8) .
N6 Zr1 P2 N3 -7.19(12) .
N5 Zr1 P2 N3 103.65(11) .
O1 Zr1 P2 N3 -94.92(9) .
O2 Zr1 P2 N3 -175.92(12) .
N1 Zr1 P2 N3 -152.15(10) .
P1 Zr1 P2 N3 -118.73(8) .
N6 Zr1 P2 C45 83.24(15) .
N5 Zr1 P2 C45 -165.92(13) .
O1 Zr1 P2 C45 -4.50(12) .
O2 Zr1 P2 C45 -85.49(14) .
N3 Zr1 P2 C45 90.42(14) .
N1 Zr1 P2 C45 -61.73(13) .
P1 Zr1 P2 C45 -28.31(12) .
N6 Zr1 P2 C51 -103.75(14) .
N5 Zr1 P2 C51 7.09(12) .
O1 Zr1 P2 C51 168.51(11) .
O2 Zr1 P2 C51 87.52(13) .
N3 Zr1 P2 C51 -96.56(13) .
N1 Zr1 P2 C51 111.29(12) .
P1 Zr1 P2 C51 144.71(11) .
N9 Zr2 P3 O3 -85.79(12) .
N9 Zr2 P3 O3 162.49(13) 4_675
O3 Zr2 P3 O3 72.17(12) 4_675
N7 Zr2 P3 O3 13.22(11) 4_675
N7 Zr2 P3 O3 170.63(13) .
P3 Zr2 P3 O3 48.96(8) 4_675
N9 Zr2 P3 N7 103.58(12) .
N9 Zr2 P3 N7 -8.15(13) 4_675
O3 Zr2 P3 N7 -98.46(10) 4_675
O3 Zr2 P3 N7 -170.63(13) .
N7 Zr2 P3 N7 -157.41(10) 4_675
P3 Zr2 P3 N7 -121.67(9) 4_675
N9 Zr2 P3 C77 -168.59(15) .
N9 Zr2 P3 C77 79.69(16) 4_675
O3 Zr2 P3 C77 -10.63(14) 4_675
O3 Zr2 P3 C77 -82.80(16) .
N7 Zr2 P3 C77 -69.58(15) 4_675
N7 Zr2 P3 C77 87.83(16) .
P3 Zr2 P3 C77 -33.84(13) 4_675
N9 Zr2 P3 C83 4.23(12) .
N9 Zr2 P3 C83 -107.50(14) 4_675
O3 Zr2 P3 C83 162.18(11) 4_675
O3 Zr2 P3 C83 90.01(13) .
N7 Zr2 P3 C83 103.23(11) 4_675
N7 Zr2 P3 C83 -99.35(13) .
P3 Zr2 P3 C83 138.97(10) 4_675
O1 P1 N1 C2 142.20(19) .
C17 P1 N1 C2 20.7(2) .
C23 P1 N1 C2 -102.6(2) .
Zr1 P1 N1 C2 147.8(2) .
O1 P1 N1 Zr1 -5.62(10) .
C17 P1 N1 Zr1 -127.16(12) .
C23 P1 N1 Zr1 109.55(10) .
N6 Zr1 N1 C2 131.7(2) .
N5 Zr1 N1 C2 27.6(2) .
O1 Zr1 N1 C2 -142.3(2) .
O2 Zr1 N1 C2 -62.3(2) .
N3 Zr1 N1 C2 -104.5(2) .
P1 Zr1 N1 C2 -146.4(2) .
P2 Zr1 N1 C2 -74.4(2) .
N6 Zr1 N1 P1 -81.95(10) .
N5 Zr1 N1 P1 173.96(9) .
O1 Zr1 N1 P1 4.05(7) .
O2 Zr1 N1 P1 84.13(9) .
N3 Zr1 N1 P1 41.88(16) .
P2 Zr1 N1 P1 72.02(9) .
O2 P2 N3 C30 142.98(19) .
C45 P2 N3 C30 20.6(2) .
C51 P2 N3 C30 -100.9(2) .
Zr1 P2 N3 C30 146.2(2) .
O2 P2 N3 Zr1 -3.27(10) .
C45 P2 N3 Zr1 -125.62(11) .
C51 P2 N3 Zr1 112.87(10) .
N6 Zr1 N3 C30 28.9(2) .
N5 Zr1 N3 C30 132.94(19) .
O1 Zr1 N3 C30 -61.78(19) .
O2 Zr1 N3 C30 -143.3(2) .
N1 Zr1 N3 C30 -95.5(2) .
P1 Zr1 N3 C30 -70.25(19) .
P2 Zr1 N3 C30 -145.7(2) .
N6 Zr1 N3 P2 174.55(9) .
N5 Zr1 N3 P2 -81.39(10) .
O1 Zr1 N3 P2 83.89(8) .
O2 Zr1 N3 P2 2.34(7) .
N1 Zr1 N3 P2 50.16(15) .
P1 Zr1 N3 P2 75.42(8) .
N6 Zr1 N5 C57 28.1(3) .
O1 Zr1 N5 C57 160.4(2) .
O2 Zr1 N5 C57 -136.8(3) .
N3 Zr1 N5 C57 -72.5(3) .
N1 Zr1 N5 C57 130.5(3) .
P1 Zr1 N5 C57 135.1(2) .
P2 Zr1 N5 C57 -105.9(3) .
N6 Zr1 N5 C58 -158.5(2) .
O1 Zr1 N5 C58 -26.3(4) .
O2 Zr1 N5 C58 36.6(2) .
N3 Zr1 N5 C58 100.9(2) .
N1 Zr1 N5 C58 -56.1(2) .
P1 Zr1 N5 C58 -51.6(2) .
P2 Zr1 N5 C58 67.4(2) .
N5 Zr1 N6 C59 29.0(2) .
O1 Zr1 N6 C59 -137.4(2) .
O2 Zr1 N6 C59 155.2(2) .
N3 Zr1 N6 C59 132.8(2) .
N1 Zr1 N6 C59 -72.8(2) .
P1 Zr1 N6 C59 -106.1(2) .
P2 Zr1 N6 C59 136.8(2) .
N5 Zr1 N6 C60 -157.6(2) .
O1 Zr1 N6 C60 36.0(2) .
O2 Zr1 N6 C60 -31.4(4) .
N3 Zr1 N6 C60 -53.8(2) .
N1 Zr1 N6 C60 100.6(2) .
P1 Zr1 N6 C60 67.3(2) .
P2 Zr1 N6 C60 -49.7(2) .
O3 P3 N7 C62 142.8(2) .
C77 P3 N7 C62 21.4(3) .
C83 P3 N7 C62 -101.9(2) .
Zr2 P3 N7 C62 150.2(2) .
O3 P3 N7 Zr2 -7.44(10) .
C77 P3 N7 Zr2 -128.81(12) .
C83 P3 N7 Zr2 107.92(11) .
N9 Zr2 N7 C62 132.2(2) .
N9 Zr2 N7 C62 25.9(2) 4_675
O3 Zr2 N7 C62 -64.6(2) 4_675
O3 Zr2 N7 C62 -142.4(2) .
N7 Zr2 N7 C62 -101.3(2) 4_675
P3 Zr2 N7 C62 -71.4(2) 4_675
P3 Zr2 N7 C62 -147.8(3) .
N9 Zr2 N7 P3 -80.01(11) .
N9 Zr2 N7 P3 173.67(10) 4_675
O3 Zr2 N7 P3 83.24(9) 4_675
O3 Zr2 N7 P3 5.38(7) .
N7 Zr2 N7 P3 46.49(7) 4_675
P3 Zr2 N7 P3 76.34(10) 4_675
N9 Zr2 N9 C90 25.4(2) 4_675
O3 Zr2 N9 C90 156.0(2) 4_675
O3 Zr2 N9 C90 -137.9(3) .
N7 Zr2 N9 C90 127.0(3) 4_675
N7 Zr2 N9 C90 -73.3(3) .
P3 Zr2 N9 C90 131.5(2) 4_675
P3 Zr2 N9 C90 -106.5(3) .
N9 Zr2 N9 C89 -158.3(3) 4_675
O3 Zr2 N9 C89 -27.7(4) 4_675
O3 Zr2 N9 C89 38.4(2) .
N7 Zr2 N9 C89 -56.8(2) 4_675
N7 Zr2 N9 C89 103.0(2) .
P3 Zr2 N9 C89 -52.2(3) 4_675
P3 Zr2 N9 C89 69.8(2) .
N1 P1 O1 Zr1 5.73(10) .
C17 P1 O1 Zr1 128.70(10) .
C23 P1 O1 Zr1 -114.44(10) .
N6 Zr1 O1 P1 96.49(10) .
N5 Zr1 O1 P1 -37.1(3) .
O2 Zr1 O1 P1 -101.05(8) .
N3 Zr1 O1 P1 -165.83(9) .
N1 Zr1 O1 P1 -4.29(8) .
P2 Zr1 O1 P1 -132.28(8) .
N3 P2 O2 Zr1 3.32(10) .
C45 P2 O2 Zr1 127.23(10) .
C51 P2 O2 Zr1 -116.92(11) .
N6 Zr1 O2 P2 -27.1(3) .
N5 Zr1 O2 P2 100.81(10) .
O1 Zr1 O2 P2 -95.82(8) .
N3 Zr1 O2 P2 -2.50(7) .
N1 Zr1 O2 P2 -159.98(8) .
P1 Zr1 O2 P2 -126.59(7) .
N7 P3 O3 Zr2 7.65(10) .
C77 P3 O3 Zr2 130.21(10) .
C83 P3 O3 Zr2 -112.09(10) .
N9 Zr2 O3 P3 94.88(11) .
N9 Zr2 O3 P3 -38.0(2) 4_675
O3 Zr2 O3 P3 -105.60(10) 4_675
N7 Zr2 O3 P3 -169.29(9) 4_675
N7 Zr2 O3 P3 -5.72(8) .
P3 Zr2 O3 P3 -135.82(7) 4_675
C6 C1 C2 C3 -3.9(4) .
C8 C1 C2 C3 179.1(2) .
C6 C1 C2 N1 172.1(2) .
C8 C1 C2 N1 -5.0(4) .
P1 N1 C2 C3 -78.2(3) .
Zr1 N1 C2 C3 58.3(3) .
P1 N1 C2 C1 105.8(3) .
Zr1 N1 C2 C1 -117.7(2) .
C1 C2 C3 C4 1.9(4) .
N1 C2 C3 C4 -174.1(3) .
C2 C3 C4 C5 0.2(5) .
C3 C4 C5 C6 -0.4(5) .
C4 C5 C6 C1 -1.6(5) .
C4 C5 C6 C7 177.4(3) .
C2 C1 C6 C5 3.7(4) .
C8 C1 C6 C5 -179.2(3) .
C2 C1 C6 C7 -175.3(3) .
C8 C1 C6 C7 1.8(4) .
C2 C1 C8 C9 -90.8(3) .
C6 C1 C8 C9 92.2(3) .
C2 C1 C8 C13 90.2(3) .
C6 C1 C8 C13 -86.8(3) .
C13 C8 C9 C10 -0.2(4) .
C1 C8 C9 C10 -179.2(2) .
C13 C8 C9 N2 -176.8(3) .
C1 C8 C9 N2 4.2(4) .
C16 N2 C9 C8 156.5(3) .
C15 N2 C9 C8 -74.0(4) .
C16 N2 C9 C10 -20.0(4) .
C15 N2 C9 C10 109.5(3) .
C8 C9 C10 C11 -2.6(5) .
N2 C9 C10 C11 174.0(3) .
C9 C10 C11 C12 2.8(5) .
C10 C11 C12 C13 -0.2(6) .
C11 C12 C13 C8 -2.6(5) .
C11 C12 C13 C14 178.2(3) .
C9 C8 C13 C12 2.7(4) .
C1 C8 C13 C12 -178.2(3) .
C9 C8 C13 C14 -178.1(3) .
C1 C8 C13 C14 1.0(4) .
O1 P1 C17 C18 -7.2(3) .
N1 P1 C17 C18 109.4(2) .
C23 P1 C17 C18 -123.7(3) .
Zr1 P1 C17 C18 49.2(3) .
O1 P1 C17 C22 176.4(3) .
N1 P1 C17 C22 -67.0(3) .
C23 P1 C17 C22 59.8(3) .
Zr1 P1 C17 C22 -127.2(3) .
C22 C17 C18 C19 -0.7(5) .
P1 C17 C18 C19 -177.2(3) .
C17 C18 C19 C20 -1.2(7) .
C18 C19 C20 C21 2.3(8) .
C19 C20 C21 C22 -1.4(9) .
C18 C17 C22 C21 1.6(6) .
P1 C17 C22 C21 178.1(4) .
C20 C21 C22 C17 -0.6(8) .
O1 P1 C23 C24 86.8(2) .
N1 P1 C23 C24 -26.3(3) .
C17 P1 C23 C24 -153.3(2) .
Zr1 P1 C23 C24 32.6(3) .
O1 P1 C23 C28 -83.9(2) .
N1 P1 C23 C28 163.0(2) .
C17 P1 C23 C28 36.0(3) .
Zr1 P1 C23 C28 -138.1(2) .
C28 C23 C24 C25 0.5(4) .
P1 C23 C24 C25 -170.4(2) .
C23 C24 C25 C26 -0.4(5) .
C24 C25 C26 C27 -0.7(6) .
C25 C26 C27 C28 1.6(7) .
C24 C23 C28 C27 0.4(5) .
P1 C23 C28 C27 171.1(3) .
C26 C27 C28 C23 -1.5(6) .
C34 C29 C30 C31 -6.5(4) .
C36 C29 C30 C31 174.2(2) .
C34 C29 C30 N3 167.3(2) .
C36 C29 C30 N3 -12.0(4) .
P2 N3 C30 C31 -74.9(3) .
Zr1 N3 C30 C31 60.2(3) .
P2 N3 C30 C29 111.3(2) .
Zr1 N3 C30 C29 -113.7(2) .
C29 C30 C31 C32 3.0(4) .
N3 C30 C31 C32 -171.0(2) .
C30 C31 C32 C33 1.9(5) .
C31 C32 C33 C34 -3.2(5) .
C32 C33 C34 C29 -0.4(5) .
C32 C33 C34 C35 -180.0(3) .
C30 C29 C34 C33 5.2(4) .
C36 C29 C34 C33 -175.5(3) .
C30 C29 C34 C35 -175.2(3) .
C36 C29 C34 C35 4.1(4) .
C30 C29 C36 C41 93.9(3) .
C34 C29 C36 C41 -85.4(3) .
C30 C29 C36 C37 -87.7(3) .
C34 C29 C36 C37 93.0(3) .
C41 C36 C37 C38 0.4(4) .
C29 C36 C37 C38 -178.0(2) .
C41 C36 C37 N4 -176.4(2) .
C29 C36 C37 N4 5.2(4) .
C43 N4 C37 C38 -20.2(4) .
C44 N4 C37 C38 109.9(3) .
C43 N4 C37 C36 156.5(3) .
C44 N4 C37 C36 -73.3(4) .
C36 C37 C38 C39 -1.7(4) .
N4 C37 C38 C39 175.1(3) .
C37 C38 C39 C40 1.3(5) .
C38 C39 C40 C41 0.4(5) .
C39 C40 C41 C36 -1.6(5) .
C39 C40 C41 C42 178.1(3) .
C37 C36 C41 C40 1.3(4) .
C29 C36 C41 C40 179.7(3) .
C37 C36 C41 C42 -178.5(3) .
C29 C36 C41 C42 0.0(4) .
O2 P2 C45 C50 2.0(3) .
N3 P2 C45 C50 119.5(2) .
C51 P2 C45 C50 -114.9(2) .
Zr1 P2 C45 C50 58.9(3) .
O2 P2 C45 C46 -178.5(2) .
N3 P2 C45 C46 -61.1(3) .
C51 P2 C45 C46 64.6(3) .
Zr1 P2 C45 C46 -121.6(2) .
C50 C45 C46 C47 -0.5(5) .
P2 C45 C46 C47 -179.9(3) .
C45 C46 C47 C48 0.9(6) .
C46 C47 C48 C49 -1.5(7) .
C47 C48 C49 C50 1.5(7) .
C46 C45 C50 C49 0.5(5) .
P2 C45 C50 C49 -180.0(3) .
C48 C49 C50 C45 -1.1(6) .
O2 P2 C51 C56 -88.8(2) .
N3 P2 C51 C56 157.5(2) .
C45 P2 C51 C56 31.2(3) .
Zr1 P2 C51 C56 -143.4(2) .
O2 P2 C51 C52 85.8(2) .
N3 P2 C51 C52 -27.9(3) .
C45 P2 C51 C52 -154.2(2) .
Zr1 P2 C51 C52 31.1(3) .
C56 C51 C52 C53 1.0(5) .
P2 C51 C52 C53 -173.6(2) .
C51 C52 C53 C54 -0.9(5) .
C52 C53 C54 C55 -0.5(6) .
C53 C54 C55 C56 1.6(7) .
C52 C51 C56 C55 0.1(5) .
P2 C51 C56 C55 174.6(3) .
C54 C55 C56 C51 -1.5(6) .
C66 C61 C62 C63 -3.7(5) .
C68 C61 C62 C63 176.9(3) .
C66 C61 C62 N7 170.4(3) .
C68 C61 C62 N7 -9.0(4) .
P3 N7 C62 C63 -78.0(3) .
Zr2 N7 C62 C63 60.6(3) .
P3 N7 C62 C61 107.9(3) .
Zr2 N7 C62 C61 -113.5(3) .
C61 C62 C63 C64 1.7(4) .
N7 C62 C63 C64 -172.6(3) .
C62 C63 C64 C65 1.4(5) .
C63 C64 C65 C66 -2.5(6) .
C64 C65 C66 C61 0.4(6) .
C64 C65 C66 C67 178.1(4) .
C62 C61 C66 C65 2.7(5) .
C68 C61 C66 C65 -177.9(3) .
C62 C61 C66 C67 -175.0(3) .
C68 C61 C66 C67 4.4(5) .
C62 C61 C68 C73 93.2(4) .
C66 C61 C68 C73 -86.1(4) .
C62 C61 C68 C69 -89.2(4) .
C66 C61 C68 C69 91.5(4) .
C73 C68 C69 C70 -0.2(4) .
C61 C68 C69 C70 -177.8(3) .
C73 C68 C69 N8 -176.6(3) .
C61 C68 C69 N8 5.8(4) .
C76 N8 C69 C70 112.5(4) .
C75 N8 C69 C70 -18.5(4) .
C76 N8 C69 C68 -71.2(4) .
C75 N8 C69 C68 157.8(3) .
C68 C69 C70 C71 -2.0(5) .
N8 C69 C70 C71 174.4(3) .
C69 C70 C71 C72 1.5(6) .
C70 C71 C72 C73 1.3(6) .
C71 C72 C73 C68 -3.5(5) .
C71 C72 C73 C74 178.1(4) .
C69 C68 C73 C72 2.9(5) .
C61 C68 C73 C72 -179.5(3) .
C69 C68 C73 C74 -178.7(3) .
C61 C68 C73 C74 -1.0(5) .
O3 P3 C77 C78 -15.7(3) .
N7 P3 C77 C78 100.6(3) .
C83 P3 C77 C78 -133.1(3) .
Zr2 P3 C77 C78 40.3(3) .
O3 P3 C77 C82 169.3(3) .
N7 P3 C77 C82 -74.4(3) .
C83 P3 C77 C82 51.9(3) .
Zr2 P3 C77 C82 -134.8(2) .
C82 C77 C78 C79 -0.8(5) .
P3 C77 C78 C79 -175.9(3) .
C77 C78 C79 C80 0.5(7) .
C78 C79 C80 C81 -0.3(7) .
C79 C80 C81 C82 0.4(7) .
C78 C77 C82 C81 0.9(5) .
P3 C77 C82 C81 175.9(3) .
C80 C81 C82 C77 -0.7(7) .
O3 P3 C83 C84 88.8(3) .
N7 P3 C83 C84 -24.2(3) .
C77 P3 C83 C84 -150.8(2) .
Zr2 P3 C83 C84 34.6(3) .
O3 P3 C83 C88 -81.7(3) .
N7 P3 C83 C88 165.3(2) .
C77 P3 C83 C88 38.7(3) .
Zr2 P3 C83 C88 -135.9(2) .
C88 C83 C84 C85 0.4(5) .
P3 C83 C84 C85 -170.4(2) .
C83 C84 C85 C86 0.1(5) .
C84 C85 C86 C87 -0.8(5) .
C85 C86 C87 C88 1.0(6) .
C84 C83 C88 C87 -0.2(5) .
P3 C83 C88 C87 170.3(3) .
C86 C87 C88 C83 -0.5(5) .
